data_4335204
loop_
_publ_author_name
'M. Angeles Alvarez'
'M. Esther Garc\'ia'
'Miguel A. Ruiz'
'Adri\'an Toyos'
'M. Fernanda Vega'

_publ_section_title
;
 Heterometallic Derivatives of the Unsaturated Ditungsten Hydride
 [W2(\h5-C5H5)2(H)(\m-PCy2)(CO)2]
;
_journal_name_full 'Inorganic Chemistry'
_journal_page_first 7068
_journal_page_last 7077
_journal_paper_doi 10.1021/ic400602y
_journal_volume 52
_journal_year 2013
_chemical_compound_source 'synthesis as described'
_chemical_formula_moiety 'C31 H33 Fe2 O9 P1 W2'
_chemical_formula_sum 'C31 H33 Fe2 O9 P W2'
_chemical_formula_weight 1059.94
_chemical_name_systematic
;
 ?
;
_space_group_IT_number 14
_symmetry_cell_setting monoclinic
_symmetry_Int_Tables_number 14
_symmetry_space_group_name_Hall '-P 2ybc'
_symmetry_space_group_name_H-M 'P 1 21/c 1'
_atom_sites_solution_hydrogens geom
_atom_sites_solution_primary direct
_atom_sites_solution_secondary difmap
_audit_conform_dict_location ftp://ftp.iucr.org/pub/cif_core.dic
_audit_conform_dict_name cif_core.dic
_audit_conform_dict_version 2.4
_audit_creation_date 2013-04-19
_audit_creation_method 'WinGX routine CIF_UPDATE'
_cell_angle_alpha 90
_cell_angle_beta 90.212(2)
_cell_angle_gamma 90
_cell_formula_units_Z 4
_cell_length_a 9.2955(5)
_cell_length_b 16.2208(7)
_cell_length_c 21.1179(11)
_cell_measurement_reflns_used 1983
_cell_measurement_temperature 100(2)
_cell_measurement_theta_max 22.89
_cell_measurement_theta_min 2.70
_cell_measurement_wavelength 0.71073
_cell_volume 3184.1(3)
_computing_cell_refinement 'BRUKER APEX'
_computing_data_collection 'BRUKER APEX'
_computing_molecular_graphics 'Ortep-3 for Windows (Farrugia, 1997)'
_computing_publication_material 'WinGX publication routines (Farrugia, 1999)'
_computing_structure_refinement 'SHELXL-97 (Sheldrick, 2008)'
_computing_structure_solution 'SHELXL-97 (Sheldrick, 2008)'
_diffrn_ambient_temperature 100.0(1)
_diffrn_measured_fraction_theta_full 0.998
_diffrn_measured_fraction_theta_max 0.998
_diffrn_measurement_device 'four-circle diffractometer'
_diffrn_measurement_device_type 'BRUKER APPEX-II CCD'
_diffrn_measurement_method 'omega/phi scans'
_diffrn_radiation_monochromator graphite
_diffrn_radiation_probe x-ray
_diffrn_radiation_source 'fine-focus sealed tube'
_diffrn_radiation_type MoK\a
_diffrn_radiation_wavelength 0.71073
_diffrn_reflns_av_R_equivalents 0.0829
_diffrn_reflns_av_unetI/netI 0.072
_diffrn_reflns_limit_h_max 11
_diffrn_reflns_limit_h_min -11
_diffrn_reflns_limit_k_max 20
_diffrn_reflns_limit_k_min 0
_diffrn_reflns_limit_l_max 26
_diffrn_reflns_limit_l_min 0
_diffrn_reflns_number 41478
_diffrn_reflns_theta_full 26.44
_diffrn_reflns_theta_max 26.44
_diffrn_reflns_theta_min 1.58
_exptl_absorpt_coefficient_mu 8.198
_exptl_absorpt_correction_T_max 0.7902
_exptl_absorpt_correction_T_min 0.5276
_exptl_absorpt_correction_type multi-scan
_exptl_absorpt_process_details 'BRUKER Sadabs'
_exptl_crystal_colour black
_exptl_crystal_density_diffrn 2.211
_exptl_crystal_description needle
_exptl_crystal_F_000 2024
_exptl_crystal_size_max 0.19
_exptl_crystal_size_mid 0.04
_exptl_crystal_size_min 0.03
_refine_diff_density_max 2.442
_refine_diff_density_min -1.998
_refine_diff_density_rms 0.244
_refine_ls_extinction_method none
_refine_ls_goodness_of_fit_ref 1.024
_refine_ls_hydrogen_treatment mixed
_refine_ls_matrix_type full
_refine_ls_number_parameters 406
_refine_ls_number_reflns 6562
_refine_ls_number_restraints 42
_refine_ls_restrained_S_all 1.026
_refine_ls_R_factor_all 0.0774
_refine_ls_R_factor_gt 0.038
_refine_ls_shift/su_max 0.001
_refine_ls_shift/su_mean 0
_refine_ls_structure_factor_coef Fsqd
_refine_ls_weighting_details 'calc w=1/[\s^2^(Fo^2^)+(0.0167P)^2^+19.6710P] where P=(Fo^2^+2Fc^2^)/3'
_refine_ls_weighting_scheme calc
_refine_ls_wR_factor_gt 0.0611
_refine_ls_wR_factor_ref 0.0715
_reflns_number_gt 4624
_reflns_number_total 6562
_reflns_threshold_expression >2\s(I)
_cod_data_source_file ic400602y_si_001_2.cif
_cod_data_source_block compound4
_cod_database_code 4335204

loop_
_symmetry_equiv_pos_as_xyz
'x, y, z'
'-x, y+1/2, -z+1/2'
'-x, -y, -z'
'x, -y-1/2, z-1/2'

loop_
_atom_site_label
_atom_site_type_symbol
_atom_site_fract_x
_atom_site_fract_y
_atom_site_fract_z
_atom_site_U_iso_or_equiv
_atom_site_adp_type
_atom_site_occupancy
_atom_site_symmetry_multiplicity
_atom_site_calc_flag
_atom_site_refinement_flags
_atom_site_disorder_assembly
_atom_site_disorder_group
W1 W 0.25597(3) 0.399659(18) 0.612957(15) 0.01181(8) Uani 1 1 d . . .
W2 W 0.34364(3) 0.325107(19) 0.740366(16) 0.01784(9) Uani 1 1 d . . .
Fe1 Fe 0.05454(11) 0.32045(6) 0.68839(5) 0.0116(2) Uani 1 1 d . . .
Fe2 Fe 0.15113(11) 0.45740(6) 0.72916(5) 0.0160(3) Uani 1 1 d . . .
P1 P 0.1257(2) 0.27422(11) 0.59325(10) 0.0129(4) Uani 1 1 d . B .
O1 O -0.0183(5) 0.4977(3) 0.5714(3) 0.0208(13) Uani 1 1 d . . .
O2 O 0.5513(6) 0.4773(4) 0.7277(3) 0.0310(15) Uani 1 1 d . . .
O3 O 0.5411(6) 0.2317(3) 0.6463(3) 0.0289(15) Uani 1 1 d . . .
O4 O -0.0213(6) 0.3594(3) 0.8198(3) 0.0286(14) Uani 1 1 d . . .
O5 O -0.2184(6) 0.3893(3) 0.6461(3) 0.0276(14) Uani 1 1 d . . .
O6 O -0.1141(6) 0.1816(3) 0.7344(3) 0.0318(15) Uani 1 1 d . . .
O7 O 0.3106(6) 0.5932(3) 0.6729(3) 0.0277(14) Uani 1 1 d . . .
O8 O -0.1084(6) 0.5586(3) 0.7164(3) 0.0338(16) Uani 1 1 d . . .
O9 O 0.2430(7) 0.5169(4) 0.8530(3) 0.0389(17) Uani 1 1 d . . .
C1 C 0.0800(8) 0.4584(4) 0.5886(4) 0.0155(17) Uani 1 1 d . . .
C2 C 0.4690(8) 0.4241(5) 0.7285(4) 0.024(2) Uani 1 1 d . . .
C3 C 0.4594(8) 0.2702(5) 0.6758(4) 0.024(2) Uani 1 1 d . . .
C4 C 0.0354(8) 0.3709(5) 0.7714(4) 0.0215(19) Uani 1 1 d . . .
C5 C -0.1092(8) 0.3639(4) 0.6614(4) 0.0169(18) Uani 1 1 d . . .
C6 C -0.0435(8) 0.2340(5) 0.7152(4) 0.0191(18) Uani 1 1 d . . .
C7 C 0.2551(8) 0.5324(5) 0.6867(4) 0.0167(18) Uani 1 1 d . . .
C8 C -0.0072(8) 0.5185(5) 0.7216(4) 0.0183(18) Uani 1 1 d . . .
C9 C 0.2083(9) 0.4925(5) 0.8042(4) 0.025(2) Uani 1 1 d . . .
C10 C 0.3924(8) 0.3654(5) 0.5224(4) 0.0185(18) Uani 1 1 d . . .
H10 H 0.3891 0.3132 0.5043 0.022 Uiso 1 1 calc R . .
C11 C 0.4911(8) 0.3928(5) 0.5694(4) 0.0255(17) Uani 1 1 d U . .
H11 H 0.5648 0.3617 0.5872 0.031 Uiso 1 1 calc R . .
C12 C 0.4579(8) 0.4752(5) 0.5844(4) 0.0264(16) Uani 1 1 d U . .
H12 H 0.5058 0.5081 0.6138 0.032 Uiso 1 1 calc R . .
C13 C 0.3399(8) 0.4987(5) 0.5471(4) 0.0240(17) Uani 1 1 d U . .
H13 H 0.2948 0.5499 0.5479 0.029 Uiso 1 1 calc R . .
C14 C 0.3012(8) 0.4316(5) 0.5084(4) 0.0205(19) Uani 1 1 d . . .
H14 H 0.2274 0.4313 0.4785 0.025 Uiso 1 1 calc R . .
C15 C 0.3020(10) 0.3159(5) 0.8507(4) 0.027(2) Uani 1 1 d . . .
H15 H 0.2365 0.3492 0.8719 0.033 Uiso 1 1 calc R . .
C16 C 0.2717(10) 0.2385(5) 0.8246(4) 0.029(2) Uani 1 1 d . . .
H16 H 0.1832 0.2118 0.825 0.035 Uiso 1 1 calc R . .
C17 C 0.3995(10) 0.2085(6) 0.7975(4) 0.0348(19) Uani 1 1 d U . .
H17 H 0.4101 0.1585 0.7765 0.042 Uiso 1 1 calc R . .
C18 C 0.5081(11) 0.2671(5) 0.8077(4) 0.0369(18) Uani 1 1 d U . .
H18 H 0.6037 0.2622 0.7955 0.044 Uiso 1 1 calc R . .
C19 C 0.4462(10) 0.3351(6) 0.8399(4) 0.0345(19) Uani 1 1 d U . .
H19 H 0.493 0.3835 0.8516 0.041 Uiso 1 1 calc R . .
C20 C -0.0187(8) 0.2769(5) 0.5317(4) 0.0164(17) Uani 1 1 d . . .
H20 H -0.0619 0.3317 0.5358 0.02 Uiso 1 1 calc R . .
C21 C -0.1428(9) 0.2171(6) 0.5432(4) 0.032(2) Uani 1 1 d . . .
H21A H -0.1107 0.161 0.5358 0.039 Uiso 1 1 calc R . .
H21B H -0.1739 0.2212 0.5869 0.039 Uiso 1 1 calc R . .
C22 C -0.2685(9) 0.2370(7) 0.4992(5) 0.047(3) Uani 1 1 d . . .
H22A H -0.3439 0.1964 0.5051 0.056 Uiso 1 1 calc R . .
H22B H -0.3075 0.2906 0.5102 0.056 Uiso 1 1 calc R . .
C23 C -0.2243(9) 0.2377(6) 0.4307(4) 0.037(2) Uani 1 1 d . . .
H23A H -0.2005 0.182 0.4175 0.044 Uiso 1 1 calc R . .
H23B H -0.304 0.2567 0.4048 0.044 Uiso 1 1 calc R . .
C24 C -0.0969(10) 0.2927(6) 0.4207(5) 0.040(3) Uani 1 1 d . . .
H24A H -0.0661 0.2883 0.377 0.048 Uiso 1 1 calc R . .
H24B H -0.1253 0.3494 0.4281 0.048 Uiso 1 1 calc R . .
C25 C 0.0265(9) 0.2717(6) 0.4633(4) 0.032(2) Uani 1 1 d . . .
H25A H 0.1053 0.3096 0.4557 0.038 Uiso 1 1 calc R . .
H25B H 0.0599 0.2164 0.454 0.038 Uiso 1 1 calc R . .
C26 C 0.2105(9) 0.1707(4) 0.5882(4) 0.028(2) Uani 1 1 d D . .
H26 H 0.3064 0.1839 0.6048 0.034 Uiso 1 1 calc R A 1
C27 C 0.1711(15) 0.1055(7) 0.6311(6) 0.033(4) Uiso 0.6 1 d PD B 1
H27A H 0.0698 0.0937 0.6247 0.04 Uiso 0.6 1 calc PR B 1
H27B H 0.1821 0.1261 0.6739 0.04 Uiso 0.6 1 calc PR B 1
C28 C 0.2511(15) 0.0263(7) 0.6266(5) 0.022(3) Uiso 0.6 1 d PD B 1
H28A H 0.1929 -0.0168 0.6454 0.027 Uiso 0.6 1 calc PR B 1
H28B H 0.3385 0.031 0.6516 0.027 Uiso 0.6 1 calc PR B 1
C30 C 0.3391(13) 0.0665(6) 0.5191(5) 0.015(3) Uiso 0.6 1 d PD B 1
H30A H 0.3393 0.046 0.476 0.018 Uiso 0.6 1 calc PR B 1
H30B H 0.4375 0.0804 0.5302 0.018 Uiso 0.6 1 calc PR B 1
C31 C 0.2514(17) 0.1429(7) 0.5212(6) 0.039(4) Uiso 0.6 1 d PD B 1
H31A H 0.1639 0.1341 0.4969 0.047 Uiso 0.6 1 calc PR B 1
H31B H 0.3047 0.1869 0.5008 0.047 Uiso 0.6 1 calc PR B 1
C27B C 0.106(2) 0.0967(12) 0.5958(11) 0.025(5) Uiso 0.4 1 d P B 2
H27C H 0.0422 0.1072 0.6311 0.029 Uiso 0.4 1 calc PR B 2
H27D H 0.0473 0.0918 0.5579 0.029 Uiso 0.4 1 calc PR B 2
C28B C 0.184(2) 0.0163(12) 0.6070(11) 0.025(5) Uiso 0.4 1 d P B 2
H28C H 0.2284 0.0176 0.6485 0.03 Uiso 0.4 1 calc PR B 2
H28D H 0.1144 -0.0284 0.6066 0.03 Uiso 0.4 1 calc PR B 2
C30B C 0.402(3) 0.0697(14) 0.5567(13) 0.044(7) Uiso 0.4 1 d P B 2
H30C H 0.4688 0.0583 0.5225 0.052 Uiso 0.4 1 calc PR B 2
H30D H 0.457 0.0721 0.5958 0.052 Uiso 0.4 1 calc PR B 2
C31B C 0.3262(19) 0.1562(10) 0.5446(9) 0.010(4) Uiso 0.4 1 d P B 2
H31C H 0.3968 0.1999 0.5488 0.012 Uiso 0.4 1 calc PR B 2
H31D H 0.2889 0.1577 0.5016 0.012 Uiso 0.4 1 calc PR B 2
C29 C 0.2912(12) 0.0002(5) 0.5608(5) 0.051(3) Uani 1 1 d D . .
H29A H 0.3673 -0.0406 0.5637 0.061 Uiso 1 1 calc R B 1
H29B H 0.2086 -0.0264 0.5414 0.061 Uiso 1 1 calc R B 1
H1 H 0.200(7) 0.262(4) 0.710(3) 0.02(2) Uiso 1 1 d . . .

loop_
_atom_site_aniso_label
_atom_site_aniso_U_11
_atom_site_aniso_U_22
_atom_site_aniso_U_33
_atom_site_aniso_U_23
_atom_site_aniso_U_13
_atom_site_aniso_U_12
W1 0.00794(15) 0.01445(14) 0.01304(18) 0.00004(14) 0.00088(12) -0.00038(13)
W2 0.01770(18) 0.02002(16) 0.0158(2) -0.00167(15) -0.00629(14) 0.00428(14)
Fe1 0.0111(5) 0.0123(5) 0.0113(6) -0.0004(4) 0.0024(4) -0.0005(4)
Fe2 0.0163(6) 0.0156(5) 0.0160(7) -0.0025(5) 0.0001(5) 0.0016(5)
P1 0.0106(10) 0.0139(10) 0.0142(12) -0.0010(8) 0.0009(9) 0.0012(8)
O1 0.016(3) 0.023(3) 0.023(4) 0.004(3) 0.000(3) 0.006(2)
O2 0.014(3) 0.037(4) 0.042(4) -0.010(3) -0.005(3) -0.002(3)
O3 0.017(3) 0.030(3) 0.040(4) -0.012(3) -0.003(3) 0.010(3)
O4 0.047(4) 0.027(3) 0.012(3) 0.002(3) 0.010(3) 0.001(3)
O5 0.017(3) 0.030(3) 0.035(4) -0.006(3) -0.006(3) 0.005(3)
O6 0.034(4) 0.025(3) 0.036(4) 0.010(3) 0.012(3) -0.004(3)
O7 0.027(3) 0.023(3) 0.033(4) 0.000(3) 0.004(3) -0.003(3)
O8 0.021(3) 0.026(3) 0.054(5) -0.002(3) 0.004(3) 0.008(3)
O9 0.062(5) 0.028(3) 0.026(4) -0.007(3) -0.014(3) 0.003(3)
C1 0.016(4) 0.015(4) 0.015(5) -0.001(3) 0.003(3) -0.004(3)
C2 0.016(4) 0.030(5) 0.026(5) -0.010(4) -0.013(4) 0.000(4)
C3 0.017(4) 0.018(4) 0.038(6) -0.001(4) -0.016(4) 0.001(3)
C4 0.021(5) 0.019(4) 0.025(6) 0.004(4) -0.004(4) 0.002(3)
C5 0.014(4) 0.014(4) 0.022(5) 0.000(3) 0.004(4) -0.004(3)
C6 0.021(4) 0.018(4) 0.019(5) 0.002(3) 0.005(4) 0.006(3)
C7 0.006(4) 0.027(4) 0.017(5) 0.004(4) -0.001(3) 0.008(3)
C8 0.021(4) 0.017(4) 0.017(5) -0.002(3) 0.006(4) -0.003(3)
C9 0.031(5) 0.021(4) 0.023(6) -0.003(4) -0.001(4) 0.006(4)
C10 0.020(4) 0.015(4) 0.020(5) -0.001(3) 0.010(4) -0.005(3)
C11 0.011(3) 0.040(4) 0.026(4) 0.005(3) 0.012(3) 0.000(3)
C12 0.015(3) 0.038(3) 0.027(4) 0.000(3) 0.012(3) -0.008(3)
C13 0.017(3) 0.027(4) 0.028(4) 0.002(3) 0.013(3) -0.002(3)
C14 0.012(4) 0.039(5) 0.011(5) 0.007(4) 0.004(3) -0.001(4)
C15 0.042(6) 0.022(4) 0.018(5) 0.000(4) -0.005(4) 0.003(4)
C16 0.048(6) 0.029(5) 0.011(5) 0.008(4) -0.008(4) -0.001(4)
C17 0.047(5) 0.034(4) 0.023(4) 0.001(3) -0.017(4) 0.015(3)
C18 0.044(4) 0.042(4) 0.025(4) 0.001(3) -0.024(3) 0.014(3)
C19 0.043(5) 0.038(4) 0.022(4) 0.001(3) -0.024(4) 0.007(4)
C20 0.012(4) 0.022(4) 0.014(5) -0.001(3) -0.004(3) -0.002(3)
C21 0.023(5) 0.050(6) 0.024(6) -0.005(4) 0.003(4) -0.018(4)
C22 0.016(5) 0.084(8) 0.041(7) -0.027(6) -0.005(5) -0.005(5)
C23 0.027(5) 0.047(6) 0.036(7) -0.015(5) -0.018(5) 0.005(4)
C24 0.063(7) 0.032(5) 0.026(6) 0.000(4) -0.017(5) -0.006(5)
C25 0.037(5) 0.044(6) 0.015(5) 0.001(4) -0.005(4) -0.015(4)
C26 0.033(5) 0.022(4) 0.030(6) -0.003(4) -0.001(4) 0.008(4)
C29 0.067(8) 0.025(5) 0.060(8) -0.001(5) 0.027(6) 0.014(5)

loop_
_atom_type_symbol
_atom_type_description
_atom_type_scat_dispersion_real
_atom_type_scat_dispersion_imag
_atom_type_scat_source
C C 0.0033 0.0016 'International Tables Vol C Tables 4.2.6.8 and 6.1.1.4'
H H 0 0 'International Tables Vol C Tables 4.2.6.8 and 6.1.1.4'
Fe Fe 0.3463 0.8444 'International Tables Vol C Tables 4.2.6.8 and 6.1.1.4'
O O 0.0106 0.006 'International Tables Vol C Tables 4.2.6.8 and 6.1.1.4'
P P 0.1023 0.0942 'International Tables Vol C Tables 4.2.6.8 and 6.1.1.4'
W W -0.849 6.8722 'International Tables Vol C Tables 4.2.6.8 and 6.1.1.4'

loop_
_geom_angle_atom_site_label_1
_geom_angle_atom_site_label_2
_geom_angle_atom_site_label_3
_geom_angle
C1 W1 C13 77.5(3)
C1 W1 C14 78.1(3)
C13 W1 C14 35.9(3)
C1 W1 C12 110.5(3)
C13 W1 C12 35.5(3)
C14 W1 C12 58.9(3)
C1 W1 C10 110.6(3)
C13 W1 C10 58.9(3)
C14 W1 C10 34.8(3)
C12 W1 C10 58.5(3)
C1 W1 C11 133.5(3)
C13 W1 C11 58.4(3)
C14 W1 C11 58.0(3)
C12 W1 C11 34.8(3)
C10 W1 C11 34.9(3)
C1 W1 P1 87.0(2)
C13 W1 P1 132.0(2)
C14 W1 P1 96.8(2)
C12 W1 P1 144.0(2)
C10 W1 P1 86.13(18)
C11 W1 P1 110.9(2)
C1 W1 Fe1 79.2(2)
C13 W1 Fe1 156.1(2)
C14 W1 Fe1 141.1(2)
C12 W1 Fe1 160.0(2)
C10 W1 Fe1 136.03(18)
C11 W1 Fe1 145.4(2)
P1 W1 Fe1 50.76(5)
C1 W1 Fe2 77.0(2)
C13 W1 Fe2 114.9(2)
C14 W1 Fe2 145.8(2)
C12 W1 Fe2 109.5(2)
C10 W1 Fe2 167.19(19)
C11 W1 Fe2 132.6(2)
P1 W1 Fe2 104.94(5)
Fe1 W1 Fe2 54.24(3)
C1 W1 W2 130.0(2)
C13 W1 W2 136.8(2)
C14 W1 W2 151.84(19)
C12 W1 W2 102.9(2)
C10 W1 W2 118.46(19)
C11 W1 W2 94.6(2)
P1 W1 W2 87.14(5)
Fe1 W1 W2 59.37(2)
Fe2 W1 W2 56.94(2)
C3 W2 C2 87.5(3)
C3 W2 C18 82.9(3)
C2 W2 C18 91.1(3)
C3 W2 C17 82.3(3)
C2 W2 C17 126.5(3)
C18 W2 C17 35.6(3)
C3 W2 C19 116.1(3)
C2 W2 C19 79.6(3)
C18 W2 C19 36.0(3)
C17 W2 C19 59.3(3)
C3 W2 C16 114.3(3)
C2 W2 C16 137.5(3)
C18 W2 C16 58.5(3)
C17 W2 C16 35.1(3)
C19 W2 C16 58.3(3)
C3 W2 C15 138.5(3)
C2 W2 C15 105.8(3)
C18 W2 C15 58.2(3)
C17 W2 C15 58.0(3)
C19 W2 C15 34.7(3)
C16 W2 C15 34.4(3)
C3 W2 Fe2 130.0(2)
C2 W2 Fe2 75.4(2)
C18 W2 Fe2 142.4(2)
C17 W2 Fe2 144.7(2)
C19 W2 Fe2 106.5(2)
C16 W2 Fe2 109.6(2)
C15 W2 Fe2 91.4(2)
C3 W2 Fe1 103.7(2)
C2 W2 Fe1 120.9(2)
C18 W2 Fe1 147.3(3)
C17 W2 Fe1 112.6(2)
C19 W2 Fe1 136.5(2)
C16 W2 Fe1 90.3(2)
C15 W2 Fe1 102.5(2)
Fe2 W2 Fe1 52.97(3)
C3 W2 W1 73.3(2)
C2 W2 W1 74.1(2)
C18 W2 W1 152.3(3)
C17 W2 W1 147.7(2)
C19 W2 W1 151.7(2)
C16 W2 W1 145.2(2)
C15 W2 W1 147.9(2)
Fe2 W2 W1 56.98(2)
Fe1 W2 W1 55.51(2)
C3 W2 H1 85(2)
C2 W2 H1 148(2)
C18 W2 H1 119(2)
C17 W2 H1 83(2)
C19 W2 H1 132(2)
C16 W2 H1 74(2)
C15 W2 H1 101(2)
Fe2 W2 H1 86(2)
Fe1 W2 H1 33(2)
W1 W2 H1 74(2)
C6 Fe1 C5 88.6(3)
C6 Fe1 C4 89.8(3)
C5 Fe1 C4 92.3(3)
C6 Fe1 P1 100.1(3)
C5 Fe1 P1 95.8(3)
C4 Fe1 P1 167.3(2)
C6 Fe1 Fe2 140.0(3)
C5 Fe1 Fe2 93.6(2)
C4 Fe1 Fe2 50.3(2)
P1 Fe1 Fe2 119.29(7)
C6 Fe1 W1 154.2(2)
C5 Fe1 W1 102.2(2)
C4 Fe1 W1 112.7(2)
P1 Fe1 W1 55.96(5)
Fe2 Fe1 W1 63.42(3)
C6 Fe1 W2 112.2(3)
C5 Fe1 W2 155.0(2)
C4 Fe1 W2 74.7(2)
P1 Fe1 W2 94.12(6)
Fe2 Fe1 W2 61.57(3)
W1 Fe1 W2 65.13(2)
C6 Fe1 H1 83(2)
C5 Fe1 H1 170(2)
C4 Fe1 H1 94(2)
P1 Fe1 H1 80(2)
Fe2 Fe1 H1 96(2)
W1 Fe1 H1 83(2)
W2 Fe1 H1 35(2)
C9 Fe2 C8 98.4(4)
C9 Fe2 C7 94.0(4)
C8 Fe2 C7 91.4(3)
C9 Fe2 C4 89.2(4)
C8 Fe2 C4 89.1(3)
C7 Fe2 C4 176.7(4)
C9 Fe2 Fe1 133.7(3)
C8 Fe2 Fe1 99.5(2)
C7 Fe2 Fe1 127.8(3)
C4 Fe2 Fe1 48.9(3)
C9 Fe2 W2 88.9(3)
C8 Fe2 W2 163.8(2)
C7 Fe2 W2 102.5(2)
C4 Fe2 W2 76.6(2)
Fe1 Fe2 W2 65.46(3)
C9 Fe2 W1 142.1(3)
C8 Fe2 W1 113.4(3)
C7 Fe2 W1 66.4(3)
C4 Fe2 W1 110.4(3)
Fe1 Fe2 W1 62.34(3)
W2 Fe2 W1 66.08(2)
C26 P1 C20 106.6(4)
C26 P1 Fe1 118.7(3)
C20 P1 Fe1 113.7(2)
C26 P1 W1 124.1(3)
C20 P1 W1 117.5(2)
Fe1 P1 W1 73.28(6)
O1 C1 W1 174.7(6)
O2 C2 W2 171.6(7)
O3 C3 W2 168.1(7)
O4 C4 Fe1 140.0(6)
O4 C4 Fe2 139.1(7)
Fe1 C4 Fe2 80.8(3)
O5 C5 Fe1 176.5(7)
O6 C6 Fe1 175.2(7)
O7 C7 Fe2 161.7(7)
O8 C8 Fe2 179.2(8)
O9 C9 Fe2 178.2(8)
C14 C10 C11 107.3(7)
C14 C10 W1 70.4(4)
C11 C10 W1 73.0(4)
C14 C10 H10 126.4
C11 C10 H10 126.4
W1 C10 H10 121.9
C12 C11 C10 108.2(7)
C12 C11 W1 70.5(4)
C10 C11 W1 72.1(4)
C12 C11 H11 125.9
C10 C11 H11 125.9
W1 C11 H11 123.1
C13 C12 C11 107.7(8)
C13 C12 W1 70.0(4)
C11 C12 W1 74.6(4)
C13 C12 H12 126.2
C11 C12 H12 126.2
W1 C12 H12 121
C12 C13 C14 108.3(7)
C12 C13 W1 74.5(5)
C14 C13 W1 73.7(4)
C12 C13 H13 125.9
C14 C13 H13 125.9
W1 C13 H13 117.8
C10 C14 C13 108.5(7)
C10 C14 W1 74.8(5)
C13 C14 W1 70.4(5)
C10 C14 H14 125.8
C13 C14 H14 125.8
W1 C14 H14 120.8
C19 C15 C16 109.1(8)
C19 C15 W2 70.4(5)
C16 C15 W2 72.7(5)
C19 C15 H15 125.4
C16 C15 H15 125.4
W2 C15 H15 123.1
C15 C16 C17 107.6(8)
C15 C16 W2 72.9(5)
C17 C16 W2 70.0(5)
C15 C16 H16 126.2
C17 C16 H16 126.2
W2 C16 H16 122.5
C18 C17 C16 108.1(8)
C18 C17 W2 71.6(5)
C16 C17 W2 74.9(5)
C18 C17 H17 125.9
C16 C17 H17 125.9
W2 C17 H17 119.4
C17 C18 C19 107.9(9)
C17 C18 W2 72.8(5)
C19 C18 W2 72.9(5)
C17 C18 H18 126
C19 C18 H18 126
W2 C18 H18 120
C15 C19 C18 107.2(8)
C15 C19 W2 74.9(5)
C18 C19 W2 71.1(5)
C15 C19 H19 126.4
C18 C19 H19 126.4
W2 C19 H19 119.5
C25 C20 C21 109.4(7)
C25 C20 P1 117.6(5)
C21 C20 P1 114.6(6)
C25 C20 H20 104.6
C21 C20 H20 104.6
P1 C20 H20 104.6
C22 C21 C20 110.2(8)
C22 C21 H21A 109.6
C20 C21 H21A 109.6
C22 C21 H21B 109.6
C20 C21 H21B 109.6
H21A C21 H21B 108.1
C23 C22 C21 112.1(7)
C23 C22 H22A 109.2
C21 C22 H22A 109.2
C23 C22 H22B 109.2
C21 C22 H22B 109.2
H22A C22 H22B 107.9
C24 C23 C22 111.0(8)
C24 C23 H23A 109.4
C22 C23 H23A 109.4
C24 C23 H23B 109.4
C22 C23 H23B 109.4
H23A C23 H23B 108
C25 C24 C23 112.6(8)
C25 C24 H24A 109.1
C23 C24 H24A 109.1
C25 C24 H24B 109.1
C23 C24 H24B 109.1
H24A C24 H24B 107.8
C24 C25 C20 110.3(8)
C24 C25 H25A 109.6
C20 C25 H25A 109.6
C24 C25 H25B 109.6
C20 C25 H25B 109.6
H25A C25 H25B 108.1
C31B C26 C27 118.3(9)
C27 C26 C31 115.3(8)
C31B C26 C27B 114.2(11)
C31 C26 C27B 91.5(11)
C31B C26 P1 120.2(8)
C27 C26 P1 121.2(6)
C31 C26 P1 115.2(6)
C27B C26 P1 115.3(9)
C31B C26 H26 65.5
C27 C26 H26 99.6
C31 C26 H26 99.6
C27B C26 H26 134.4
P1 C26 H26 99.6
C26 C27 C28 117.7(9)
C26 C27 H27A 107.9
C28 C27 H27A 107.9
C26 C27 H27B 107.9
C28 C27 H27B 107.9
H27A C27 H27B 107.2
C27 C28 C29 115.4(9)
C27 C28 H28A 108.4
C29 C28 H28A 108.4
C27 C28 H28B 108.4
C29 C28 H28B 108.4
H28A C28 H28B 107.5
C29 C30 C31 115.4(9)
C29 C30 H30A 108.4
C31 C30 H30A 108.4
C29 C30 H30B 108.4
C31 C30 H30B 108.4
H30A C30 H30B 107.5
C30 C31 C26 114.2(9)
C30 C31 H31A 108.7
C26 C31 H31A 108.7
C30 C31 H31B 108.7
C26 C31 H31B 108.7
H31A C31 H31B 107.6
C28B C27B C26 112.6(15)
C28B C27B H27C 109.1
C26 C27B H27C 109.1
C28B C27B H27D 109.1
C26 C27B H27D 109.1
H27C C27B H27D 107.8
C29 C28B C27B 112.9(17)
C29 C28B H28C 109
C27B C28B H28C 109
C29 C28B H28D 109
C27B C28B H28D 109
H28C C28B H28D 107.8
C29 C30B C31B 111.0(17)
C29 C30B H30C 109.4
C31B C30B H30C 109.4
C29 C30B H30D 109.4
C31B C30B H30D 109.4
H30C C30B H30D 108
C26 C31B C30B 112.0(15)
C26 C31B H31C 109.2
C30B C31B H31C 109.2
C26 C31B H31D 109.2
C30B C31B H31D 109.2
H31C C31B H31D 107.9
C28B C29 C30 119.6(11)
C30 C29 C28 115.3(8)
C28B C29 C30B 112.3(14)
C28 C29 C30B 90.8(13)
C28B C29 H29A 126.5
C30 C29 H29A 108.5
C28 C29 H29A 108.5
C30B C29 H29A 90.8
C28B C29 H29B 79.3
C30 C29 H29B 108.5
C28 C29 H29B 108.5
C30B C29 H29B 146.8
H29A C29 H29B 107.5

loop_
_geom_bond_atom_site_label_1
_geom_bond_atom_site_label_2
_geom_bond_distance
W1 C1 1.961(8)
W1 C13 2.265(8)
W1 C14 2.308(8)
W1 C12 2.324(7)
W1 C10 2.364(7)
W1 C11 2.377(7)
W1 P1 2.4033(19)
W1 Fe1 2.7779(10)
W1 Fe2 2.8047(11)
W1 W2 3.0577(5)
W2 C3 1.954(9)
W2 C2 2.000(8)
W2 C18 2.286(8)
W2 C17 2.302(8)
W2 C19 2.310(8)
W2 C16 2.365(8)
W2 C15 2.368(8)
W2 Fe2 2.8036(11)
W2 Fe1 2.9000(11)
W2 H1 1.79(7)
Fe1 C6 1.768(8)
Fe1 C5 1.769(8)
Fe1 C4 1.944(9)
Fe1 P1 2.246(2)
Fe1 Fe2 2.5449(15)
Fe1 H1 1.71(7)
Fe2 C9 1.764(9)
Fe2 C8 1.781(8)
Fe2 C7 1.795(8)
Fe2 C4 1.982(8)
P1 C26 1.858(7)
P1 C20 1.866(8)
O1 C1 1.170(8)
O2 C2 1.153(9)
O3 C3 1.165(9)
O4 C4 1.165(9)
O5 C5 1.142(9)
O6 C6 1.148(9)
O7 C7 1.152(9)
O8 C8 1.149(9)
O9 C9 1.149(10)
C10 C14 1.399(10)
C10 C11 1.420(11)
C10 H10 0.93
C11 C12 1.408(11)
C11 H11 0.93
C12 C13 1.401(11)
C12 H12 0.93
C13 C14 1.409(11)
C13 H13 0.93
C14 H14 0.93
C15 C19 1.396(12)
C15 C16 1.399(11)
C15 H15 0.93
C16 C17 1.407(12)
C16 H16 0.93
C17 C18 1.403(12)
C17 H17 0.93
C18 C19 1.419(12)
C18 H18 0.93
C19 H19 0.93
C20 C25 1.508(11)
C20 C21 1.527(10)
C20 H20 0.98
C21 C22 1.526(12)
C21 H21A 0.97
C21 H21B 0.97
C22 C23 1.505(13)
C22 H22A 0.97
C22 H22B 0.97
C23 C24 1.499(12)
C23 H23A 0.97
C23 H23B 0.97
C24 C25 1.495(12)
C24 H24A 0.97
C24 H24B 0.97
C25 H25A 0.97
C25 H25B 0.97
C26 C31B 1.438(19)
C26 C27 1.441(12)
C26 C31 1.535(12)
C26 C27B 1.55(2)
C26 H26 0.98
C27 C28 1.487(13)
C27 H27A 0.97
C27 H27B 0.97
C28 C29 1.501(12)
C28 H28A 0.97
C28 H28B 0.97
C30 C29 1.459(11)
C30 C31 1.485(13)
C30 H30A 0.97
C30 H30B 0.97
C31 H31A 0.97
C31 H31B 0.97
C27B C28B 1.51(3)
C27B H27C 0.97
C27B H27D 0.97
C28B C29 1.42(2)
C28B H28C 0.97
C28B H28D 0.97
C30B C29 1.53(2)
C30B C31B 1.59(3)
C30B H30C 0.97
C30B H30D 0.97
C31B H31C 0.97
C31B H31D 0.97
C29 H29A 0.97
C29 H29B 0.97
